data_7215712
loop_
_publ_author_name
'Cheng, Nongyi'
'Yan, Qifan'
'Liu, Shuai'
'Zhao, Dahui'

_publ_section_title
;
 Probing the intermolecular interactions of aromatic amides containing
 N-heterocycles and triptycene
;
_journal_issue 20
_journal_name_full CrystEngComm
_journal_page_first 4265
_journal_paper_doi 10.1039/c4ce00089g
_journal_volume 16
_journal_year 2014
_chemical_formula_moiety 'C20 H16 N2 O2'
_chemical_formula_sum 'C20 H16 N2 O2'
_chemical_formula_weight 316.35
_chemical_name_systematic
; 
 ? 
;
_space_group_IT_number 14
_symmetry_cell_setting monoclinic
_symmetry_space_group_name_Hall '-P 2yn'
_symmetry_space_group_name_H-M 'P 1 21/n 1'
_atom_sites_solution_hydrogens geom
_atom_sites_solution_primary direct
_atom_sites_solution_secondary difmap
_audit_creation_method SHELXL-97
_cell_angle_alpha 90.00
_cell_angle_beta 107.01(3)
_cell_angle_gamma 90.00
_cell_formula_units_Z 2
_cell_length_a 5.3070(11)
_cell_length_b 21.226(4)
_cell_length_c 6.8830(14)
_cell_measurement_reflns_used 2327
_cell_measurement_temperature 173(2)
_cell_measurement_theta_max 27.4499
_cell_measurement_theta_min 1.9188
_cell_volume 741.4(3)
_computing_cell_refinement 'CrystalClear (Rigaku Inc., 2008)'
_computing_data_collection 'CrystalClear (Rigaku Inc., 2008)'
_computing_data_reduction 'CrystalClear (Rigaku Inc., 2008)'
_computing_molecular_graphics
;
 Mercury: visualization and analysis of crystal structures, C. F. Macrae,
 P. R. Edgington, P. McCabe, E. Pidcock, G. P. Shields, R. Taylor,
 M. Towler and J. van de Streek, J. Appl. Cryst., 39, 453-457, 2006.
;
_computing_publication_material 'SHELX-97 (Sheldrick, 2008)'
_computing_structure_refinement 'SHELX-97 (Sheldrick, 2008)'
_computing_structure_solution 'SHELX-97 (Sheldrick, 2008)'
_diffrn_ambient_temperature 173(2)
_diffrn_detector_area_resol_mean 28.5714
_diffrn_measured_fraction_theta_full 0.997
_diffrn_measured_fraction_theta_max 0.997
_diffrn_measurement_device_type 'MM007HF + CCD (Saturn724+)'
_diffrn_measurement_method '\w scans at fixed \c = 45\%'
_diffrn_radiation_monochromator Confocal
_diffrn_radiation_source 'Rotating Anode'
_diffrn_radiation_type MoK\a
_diffrn_radiation_wavelength 0.71073
_diffrn_reflns_av_R_equivalents 0.0522
_diffrn_reflns_av_sigmaI/netI 0.0487
_diffrn_reflns_limit_h_max 6
_diffrn_reflns_limit_h_min -6
_diffrn_reflns_limit_k_max 27
_diffrn_reflns_limit_k_min -27
_diffrn_reflns_limit_l_max 8
_diffrn_reflns_limit_l_min -8
_diffrn_reflns_number 5228
_diffrn_reflns_theta_full 27.45
_diffrn_reflns_theta_max 27.45
_diffrn_reflns_theta_min 3.24
_exptl_absorpt_coefficient_mu 0.093
_exptl_absorpt_correction_T_max 1.0000
_exptl_absorpt_correction_T_min 0.7297
_exptl_absorpt_correction_type multi-scan
_exptl_absorpt_process_details 'CrystalClear (Rigaku Inc., 2008)'
_exptl_crystal_colour Colorless
_exptl_crystal_density_diffrn 1.417
_exptl_crystal_density_method 'not measured'
_exptl_crystal_description rod
_exptl_crystal_F_000 332
_exptl_crystal_size_max 0.24
_exptl_crystal_size_mid 0.09
_exptl_crystal_size_min 0.08
_refine_diff_density_max 0.271
_refine_diff_density_min -0.208
_refine_diff_density_rms 0.051
_refine_ls_extinction_method none
_refine_ls_goodness_of_fit_ref 1.152
_refine_ls_hydrogen_treatment constr
_refine_ls_matrix_type full
_refine_ls_number_parameters 109
_refine_ls_number_reflns 1683
_refine_ls_number_restraints 0
_refine_ls_restrained_S_all 1.152
_refine_ls_R_factor_all 0.0751
_refine_ls_R_factor_gt 0.0640
_refine_ls_shift/su_max 0.000
_refine_ls_shift/su_mean 0.000
_refine_ls_structure_factor_coef Fsqd
_refine_ls_weighting_details 'calc w=1/[\s^2^(Fo^2^)+(0.0432P)^2^+0.4793P] where P=(Fo^2^+2Fc^2^)/3'
_refine_ls_weighting_scheme calc
_refine_ls_wR_factor_gt 0.1308
_refine_ls_wR_factor_ref 0.1369
_reflns_number_gt 1492
_reflns_number_total 1683
_reflns_threshold_expression >2sigma(I)
_cod_data_source_file c4ce00089g2.cif
_cod_data_source_block a
_cod_original_cell_volume 741.5(3)
_cod_original_sg_symbol_H-M P2(1)/n
_cod_database_code 7215712

loop_
_symmetry_equiv_pos_as_xyz
'x, y, z'
'-x+1/2, y+1/2, -z+1/2'
'-x, -y, -z'
'x-1/2, -y-1/2, z-1/2'

loop_
_atom_site_label
_atom_site_type_symbol
_atom_site_fract_x
_atom_site_fract_y
_atom_site_fract_z
_atom_site_U_iso_or_equiv
_atom_site_adp_type
_atom_site_occupancy
_atom_site_symmetry_multiplicity
_atom_site_calc_flag
_atom_site_refinement_flags
O1 O 0.6613(3) 0.08365(7) 0.5871(2) 0.0301(4) Uani 1 1 d .
N1 N 0.2185(3) 0.09574(8) 0.5353(2) 0.0216(4) Uani 1 1 d .
H1 H 0.0872 0.0851 0.5824 0.026 Uiso 1 1 calc R
C1 C 0.1555(4) 0.13450(9) 0.3587(3) 0.0193(4) Uani 1 1 d .
C2 C 0.2904(4) 0.13113(9) 0.2139(3) 0.0215(4) Uani 1 1 d .
H2 H 0.4346 0.1030 0.2317 0.026 Uiso 1 1 calc R
C3 C 0.2122(4) 0.16943(10) 0.0421(3) 0.0248(5) Uani 1 1 d .
H3 H 0.3038 0.1671 -0.0574 0.030 Uiso 1 1 calc R
C4 C 0.0024(4) 0.21080(9) 0.0144(3) 0.0251(5) Uani 1 1 d .
H4 H -0.0494 0.2368 -0.1030 0.030 Uiso 1 1 calc R
C5 C -0.1309(4) 0.21385(10) 0.1602(3) 0.0270(5) Uani 1 1 d .
H5 H -0.2742 0.2422 0.1424 0.032 Uiso 1 1 calc R
C6 C -0.0567(4) 0.17581(9) 0.3317(3) 0.0232(4) Uani 1 1 d .
H6 H -0.1500 0.1779 0.4302 0.028 Uiso 1 1 calc R
C7 C 0.4614(4) 0.07356(9) 0.6384(3) 0.0211(4) Uani 1 1 d .
C8 C 0.4740(4) 0.03542(9) 0.8248(3) 0.0199(4) Uani 1 1 d .
C9 C 0.7078(4) 0.03694(9) 0.9824(3) 0.0211(4) Uani 1 1 d .
H9 H 0.8501 0.0622 0.9702 0.025 Uiso 1 1 calc R
C10 C 0.7351(4) 0.00189(9) 1.1574(3) 0.0205(4) Uani 1 1 d .
H10 H 0.8953 0.0032 1.2647 0.025 Uiso 1 1 calc R

loop_
_atom_site_aniso_label
_atom_site_aniso_U_11
_atom_site_aniso_U_22
_atom_site_aniso_U_33
_atom_site_aniso_U_23
_atom_site_aniso_U_13
_atom_site_aniso_U_12
O1 0.0207(8) 0.0434(9) 0.0283(8) 0.0113(7) 0.0101(6) 0.0019(6)
N1 0.0188(8) 0.0263(8) 0.0209(8) 0.0052(7) 0.0076(7) -0.0001(7)
C1 0.0186(9) 0.0207(9) 0.0181(9) 0.0011(7) 0.0047(7) -0.0012(7)
C2 0.0198(10) 0.0232(9) 0.0217(10) -0.0006(7) 0.0063(8) 0.0000(8)
C3 0.0269(11) 0.0280(10) 0.0204(10) 0.0011(8) 0.0086(8) -0.0019(8)
C4 0.0265(11) 0.0245(10) 0.0236(10) 0.0069(8) 0.0064(8) 0.0001(8)
C5 0.0241(11) 0.0258(10) 0.0310(12) 0.0055(8) 0.0081(9) 0.0029(8)
C6 0.0202(10) 0.0265(10) 0.0241(10) 0.0009(8) 0.0084(8) -0.0017(8)
C7 0.0196(10) 0.0238(9) 0.0199(10) 0.0009(7) 0.0058(8) -0.0002(8)
C8 0.0190(9) 0.0209(9) 0.0212(10) 0.0015(7) 0.0082(8) 0.0024(7)
C9 0.0203(9) 0.0219(9) 0.0217(10) -0.0002(7) 0.0074(8) -0.0021(7)
C10 0.0176(9) 0.0246(9) 0.0186(10) 0.0006(7) 0.0044(8) 0.0014(7)

loop_
_atom_type_symbol
_atom_type_description
_atom_type_scat_dispersion_real
_atom_type_scat_dispersion_imag
_atom_type_scat_source
C C 0.0033 0.0016 'International Tables Vol C Tables 4.2.6.8 and 6.1.1.4'
H H 0.0000 0.0000 'International Tables Vol C Tables 4.2.6.8 and 6.1.1.4'
N N 0.0061 0.0033 'International Tables Vol C Tables 4.2.6.8 and 6.1.1.4'
O O 0.0106 0.0060 'International Tables Vol C Tables 4.2.6.8 and 6.1.1.4'

loop_
_geom_angle_atom_site_label_1
_geom_angle_atom_site_label_2
_geom_angle_atom_site_label_3
_geom_angle
_geom_angle_site_symmetry_1
_geom_angle_site_symmetry_3
C7 N1 C1 126.54(16) . .
C7 N1 H1 116.7 . .
C1 N1 H1 116.7 . .
C2 C1 C6 120.12(18) . .
C2 C1 N1 122.75(17) . .
C6 C1 N1 117.09(17) . .
C1 C2 C3 119.39(18) . .
C1 C2 H2 120.3 . .
C3 C2 H2 120.3 . .
C4 C3 C2 120.89(19) . .
C4 C3 H3 119.6 . .
C2 C3 H3 119.6 . .
C3 C4 C5 119.27(19) . .
C3 C4 H4 120.4 . .
C5 C4 H4 120.4 . .
C4 C5 C6 120.6(2) . .
C4 C5 H5 119.7 . .
C6 C5 H5 119.7 . .
C5 C6 C1 119.68(19) . .
C5 C6 H6 120.2 . .
C1 C6 H6 120.2 . .
O1 C7 N1 123.68(18) . .
O1 C7 C8 120.80(18) . .
N1 C7 C8 115.52(17) . .
C9 C8 C10 119.69(17) . 3_657
C9 C8 C7 117.44(17) . .
C10 C8 C7 122.85(18) 3_657 .
C10 C9 C8 120.55(18) . .
C10 C9 H9 119.7 . .
C8 C9 H9 119.7 . .
C9 C10 C8 119.76(18) . 3_657
C9 C10 H10 120.1 . .
C8 C10 H10 120.1 3_657 .

loop_
_geom_bond_atom_site_label_1
_geom_bond_atom_site_label_2
_geom_bond_distance
_geom_bond_site_symmetry_2
O1 C7 1.231(2) .
N1 C7 1.361(3) .
N1 C1 1.424(2) .
N1 H1 0.8800 .
C1 C2 1.389(3) .
C1 C6 1.396(3) .
C2 C3 1.395(3) .
C2 H2 0.9500 .
C3 C4 1.386(3) .
C3 H3 0.9500 .
C4 C5 1.388(3) .
C4 H4 0.9500 .
C5 C6 1.389(3) .
C5 H5 0.9500 .
C6 H6 0.9500 .
C7 C8 1.502(3) .
C8 C9 1.389(3) .
C8 C10 1.397(3) 3_657
C9 C10 1.387(3) .
C9 H9 0.9500 .
C10 C8 1.397(3) 3_657
C10 H10 0.9500 .

loop_
_geom_hbond_atom_site_label_D
_geom_hbond_atom_site_label_H
_geom_hbond_atom_site_label_A
_geom_hbond_distance_DH
_geom_hbond_distance_HA
_geom_hbond_distance_DA
_geom_hbond_angle_DHA
_geom_hbond_site_symmetry_A
N1 H1 O1 0.88 2.27 3.091(2) 155.2 1_455

loop_
_geom_torsion_atom_site_label_1
_geom_torsion_atom_site_label_2
_geom_torsion_atom_site_label_3
_geom_torsion_atom_site_label_4
_geom_torsion
_geom_torsion_site_symmetry_1
_geom_torsion_site_symmetry_4
C7 N1 C1 C2 31.9(3) . .
C7 N1 C1 C6 -150.03(19) . .
C6 C1 C2 C3 0.1(3) . .
N1 C1 C2 C3 178.20(17) . .
C1 C2 C3 C4 0.1(3) . .
C2 C3 C4 C5 -0.1(3) . .
C3 C4 C5 C6 -0.3(3) . .
C4 C5 C6 C1 0.6(3) . .
C2 C1 C6 C5 -0.5(3) . .
N1 C1 C6 C5 -178.67(18) . .
C1 N1 C7 O1 -1.6(3) . .
C1 N1 C7 C8 177.87(17) . .
O1 C7 C8 C9 29.4(3) . .
N1 C7 C8 C9 -150.09(18) . .
O1 C7 C8 C10 -149.1(2) . 3_657
N1 C7 C8 C10 31.4(3) . 3_657
C10 C8 C9 C10 -0.2(3) 3_657 .
C7 C8 C9 C10 -178.73(17) . .
C8 C9 C10 C8 0.2(3) . 3_657
